data_1537606
loop_
_publ_author_name
'Hartl, H.'
'Pickhard, F.'

_publ_section_title
;
 Die Kristallstrukturen von K8 Ta6 O19 . 16(H2 O) und K7 Na Ta6 O19 .
 14(H2 O)
;
_journal_name_full 'Zeitschrift fuer Anorganische und Allgemeine Chemie'
_journal_page_first 1311
_journal_page_last 1316
_journal_volume 623
_journal_year 1997
_chemical_formula_sum 'H32 K8 O35 Ta6'
_chemical_name_systematic 'K8 (Ta6 O19) (H2 O)16'
_space_group_IT_number 9
_symmetry_space_group_name_Hall 'I -2ya'
_symmetry_space_group_name_H-M 'I 1 a 1'
_cell_angle_alpha 90
_cell_angle_beta 95.519
_cell_angle_gamma 90
_cell_formula_units_Z 4
_cell_length_a 12.006
_cell_length_b 16.809
_cell_length_c 18.685
_cell_volume 3753.318
_citation_journal_id_ASTM ZAACAB
_cod_data_source_file Hartl_ZAACAB_1997_748.cif
_cod_data_source_block H32K8O35Ta6
_cod_original_sg_symbol_Hall 'C -2yc (x+z,y,-x)'
_cod_database_code 1537606

loop_
_symmetry_equiv_pos_as_xyz
x,y,z
x+1/2,-y,z
x+1/2,y+1/2,z+1/2
x+1,-y+1/2,z+1/2

loop_
_atom_site_label
_atom_site_type_symbol
_atom_site_fract_x
_atom_site_fract_y
_atom_site_fract_z
_atom_site_occupancy
_atom_site_U_iso_or_equiv
O18 O-2 0.923 0.535 0.424 1 0.0
O11 O-2 1.067 0.802 0.494 1 0.0
O17 O-2 1.314 0.746 0.509 1 0.0
K3 K+1 0.808 0.519 0.2426 1 0.0
O35 O-2 0.82 0.642 0.57 1 0.0
O6 O-2 0.181 0.798 0.255 1 0.0
O9 O-2 0.993 0.698 0.217 1 0.0
K6 K+1 0.529 0.9444 0.606 1 0.0
O16 O-2 1.143 0.972 0.284 1 0.0
O28 O-2 0.541 0.756 0.23 1 0.0
O25 O-2 0.915 0.573 0.132 1 0.0
O21 O-2 0.516 0.954 0.462 1 0.0
O30 O-2 0.375 0.976 0.31 1 0.0
O26 O-2 0.519 0.763 0.467 1 0.0
O13 O-2 0.83 0.804 0.349 1 0.0
O19 O-2 0.773 0.769 0.192 1 0.0
O33 O-2 0.684 0.57 0.679 1 0.0
O32 O-2 0.58 0.538 0.244 1 0.0
Ta4 Ta+5 1.1929 0.7456 0.4437 1 0.0
K4 K+1 1.035 0.7069 0.604 1 0.0
K7 K+1 0.609 0.5905 0.5364 1 0.0
Ta3 Ta+5 1.1028 0.872 0.3118 1 0.0
Ta2 Ta+5 1.1481 0.6829 0.2723 1 0.0
O14 O-2 0.857 0.874 0.501 1 0.0
O8 O-2 1.081 0.594 0.326 1 0.0
O31 O-2 0.615 0.442 0.58 1 0.0
O3 O-2 1.11 0.645 0.459 1 0.0
Ta1 Ta+5 0.9323 0.8183 0.4346 1 0.0
O22 O-2 0.447 0.606 0.358 1 0.0
O12 O-2 0.896 0.705 0.455 1 0.0
O1 O-2 1.04 0.748 0.351 1 0.0
Ta6 Ta+5 0.8848 0.7559 0.2642 1 0.0
Ta5 Ta+5 0.9755 0.6274 0.3934 1 0.0
O29 O-2 0.797 0.366 0.659 1 0.0
K5 K+1 0.268 0.9856 0.4548 1 0.0
O20 O-2 0.629 0.884 0.359 1 0.0
O2 O-2 0.862 0.652 0.312 1 0.0
O24 O-2 0.189 0.928 0.571 1 0.0
O5 O-2 0.966 0.852 0.244 1 0.0
O7 O-2 0.26 0.687 0.363 1 0.0
K2 K+1 0.662 0.6839 0.377 1 0.0
O10 O-2 1.008 0.908 0.389 1 0.0
O4 O-2 0.215 0.843 0.389 1 0.0
O34 O-2 0.403 0.667 0.136 1 0.0
O15 O-2 1.232 0.633 0.212 1 0.0
K1 K+1 0.4133 0.8114 0.3313 1 0.0
K8 K+1 0.915 0.5112 0.6638 1 0.0
O23 O-2 0.687 0.809 0.576 1 0.0
O27 O-2 0.694 0.53 0.418 1 0.0
